data_2215861
loop_
_publ_author_name
'Qiang Wang'
'Daqi Wang'
'Yuying Sun'

_publ_section_title
;
 Triaquachloridobis[4-(dimethylamino)benzaldehyde-\k<i>O</i>]nickel(II)
 chloride
;
_journal_coeditor_code CV2311
_journal_issue 11
_journal_name_full 'Acta Crystallographica Section E'
_journal_page_first m2819
_journal_page_last m2819
_journal_paper_doi 10.1107/S1600536807048684
_journal_volume 63
_journal_year 2007
_chemical_formula_iupac '[Ni Cl (C9 H11 N O)2 (H2 O)3] Cl'
_chemical_formula_moiety 'C18 H28 Cl N2 Ni O5 +, Cl -'
_chemical_formula_sum 'C18 H28 Cl2 N2 Ni O5'
_chemical_formula_weight 482.03
_chemical_name_systematic
;
Triaquachloridobis[4-(dimethylamino)benzaldehyde-\kO]nickel(II) chloride
;
_space_group_IT_number 14
_symmetry_cell_setting monoclinic
_symmetry_space_group_name_Hall '-P 2yn'
_symmetry_space_group_name_H-M 'P 1 21/n 1'
_atom_sites_solution_hydrogens geom
_atom_sites_solution_primary direct
_atom_sites_solution_secondary difmap
_audit_creation_method SHELXL-97
_cell_angle_alpha 90.00
_cell_angle_beta 102.87(3)
_cell_angle_gamma 90.00
_cell_formula_units_Z 4
_cell_length_a 11.632(3)
_cell_length_b 7.5534(19)
_cell_length_c 25.704(6)
_cell_measurement_reflns_used 3371
_cell_measurement_temperature 298(2)
_cell_measurement_theta_max 27.462
_cell_measurement_theta_min 2.130
_cell_volume 2201.6(10)
_computing_cell_refinement 'SAINT (Siemens, 1996)'
_computing_data_collection 'SMART (Siemens, 1996)'
_computing_data_reduction 'SAINT (Siemens, 1996)'
_computing_molecular_graphics 'SHELXTL (Sheldrick, 1997b)'
_computing_publication_material 'SHELXTL (Sheldrick, 1997b)'
_computing_structure_refinement 'SHELXL97 (Sheldrick, 1997a)'
_computing_structure_solution 'SHELXS97 (Sheldrick, 1997a)'
_diffrn_ambient_temperature 298(2)
_diffrn_measured_fraction_theta_full 0.996
_diffrn_measured_fraction_theta_max 0.996
_diffrn_measurement_device_type 'Siemens SMART CCD area-detector'
_diffrn_measurement_method '\f and \w'
_diffrn_radiation_monochromator graphite
_diffrn_radiation_source 'fine-focus sealed tube'
_diffrn_radiation_type MoK\a
_diffrn_radiation_wavelength 0.71073
_diffrn_reflns_av_R_equivalents 0.0970
_diffrn_reflns_av_sigmaI/netI 0.1026
_diffrn_reflns_limit_h_max 13
_diffrn_reflns_limit_h_min -10
_diffrn_reflns_limit_k_max 8
_diffrn_reflns_limit_k_min -8
_diffrn_reflns_limit_l_max 30
_diffrn_reflns_limit_l_min -30
_diffrn_reflns_number 9852
_diffrn_reflns_theta_full 25.00
_diffrn_reflns_theta_max 25.00
_diffrn_reflns_theta_min 1.63
_diffrn_standards_number 0
_exptl_absorpt_coefficient_mu 1.154
_exptl_absorpt_correction_T_max 0.8369
_exptl_absorpt_correction_T_min 0.6682
_exptl_absorpt_correction_type multi-scan
_exptl_absorpt_process_details '(SADABS; Sheldrick, 1996)'
_exptl_crystal_colour green
_exptl_crystal_density_diffrn 1.454
_exptl_crystal_density_method 'not measured'
_exptl_crystal_description block
_exptl_crystal_F_000 1008
_exptl_crystal_size_max 0.38
_exptl_crystal_size_mid 0.19
_exptl_crystal_size_min 0.16
_refine_diff_density_max 0.533
_refine_diff_density_min -0.441
_refine_ls_extinction_method none
_refine_ls_goodness_of_fit_ref 0.957
_refine_ls_hydrogen_treatment constr
_refine_ls_matrix_type full
_refine_ls_number_parameters 253
_refine_ls_number_reflns 3861
_refine_ls_number_restraints 0
_refine_ls_restrained_S_all 0.957
_refine_ls_R_factor_all 0.0901
_refine_ls_R_factor_gt 0.0442
_refine_ls_shift/su_max 0.001
_refine_ls_shift/su_mean 0.000
_refine_ls_structure_factor_coef Fsqd
_refine_ls_weighting_details 'calc w=1/[\s^2^(Fo^2^)+(0.095P)^2^+4.2002P] where P=(Fo^2^+2Fc^2^)/3'
_refine_ls_weighting_scheme calc
_refine_ls_wR_factor_gt 0.0995
_refine_ls_wR_factor_ref 0.1085
_reflns_number_gt 2471
_reflns_number_total 3861
_reflns_threshold_expression I>2\s(I)
_cod_data_source_file cv2311.cif
_cod_data_source_block I
_cod_depositor_comments
;
The following automatic conversions were performed:
'_symmetry_cell_setting' value 'Monoclinic' changed to 'monoclinic'
according to '/home/saulius/struct/CIF-dictionaries/cif_core.dic'
dictionary named 'cif_core.dic' version 2.4.1 from 2010-06-29.

Automatic conversion script
Id: cif_fix_enum 1527 2010-12-29 10:47:43Z saulius 

The following automatic conversions were performed:

'_symmetry_cell_setting' value 'Monoclinic' changed to 'monoclinic'
according to /home/saulius/struct/CIF-dictionaries/cif_core.dic
dictionary named 'cif_core.dic' version 2.4.1 from 2010-06-29.

Automatic conversion script
Id: cif_fix_values 1715 2011-07-08 13:25:40Z adriana 
;
_cod_original_cell_volume 2201.6(9)
_cod_original_sg_symbol_H-M 'P 21/n'
_cod_database_code 2215861
_cod_database_fobs_code 2215861

loop_
_symmetry_equiv_pos_as_xyz
'x, y, z'
'-x+1/2, y+1/2, -z+1/2'
'-x, -y, -z'
'x-1/2, -y-1/2, z-1/2'

loop_
_atom_site_type_symbol
_atom_site_label
_atom_site_fract_x
_atom_site_fract_y
_atom_site_fract_z
_atom_site_U_iso_or_equiv
_atom_site_adp_type
_atom_site_calc_flag
_atom_site_refinement_flags
_atom_site_occupancy
Ni Ni1 0.31610(4) 0.73333(6) 0.514421(19) 0.02885(16) Uani d . 1
Cl Cl1 0.52350(7) 0.76902(13) 0.54060(4) 0.0355(3) Uani d . 1
Cl Cl2 0.09692(8) 0.27614(14) 0.47263(4) 0.0420(3) Uani d . 1
N N1 0.3676(3) 0.8312(5) 0.19083(13) 0.0357(9) Uani d . 1
N N2 0.3835(3) 0.6733(5) 0.84909(13) 0.0414(9) Uani d . 1
O O1 0.3131(2) 0.7215(4) 0.43276(10) 0.0409(7) Uani d . 1
O O2 0.3021(2) 0.7448(3) 0.59345(10) 0.0356(7) Uani d . 1
O O3 0.2972(2) 1.0016(3) 0.51083(10) 0.0415(8) Uani d . 1
H H19 0.3510 1.0577 0.5002 0.062 Uiso d R 1
H H20 0.2326 1.0483 0.4946 0.062 Uiso d R 1
O O4 0.3347(2) 0.4651(3) 0.52158(10) 0.0350(7) Uani d . 1
H H21 0.3830 0.4208 0.5048 0.053 Uiso d R 1
H H22 0.2718 0.4068 0.5097 0.053 Uiso d R 1
O O5 0.1378(2) 0.6939(4) 0.49070(10) 0.0405(7) Uani d . 1
H H23 0.1152 0.5896 0.4811 0.061 Uiso d R 1
H H24 0.0857 0.7427 0.5044 0.061 Uiso d R 1
C C1 0.3864(3) 0.7913(5) 0.41131(16) 0.0369(10) Uani d . 1
H H1 0.4523 0.8416 0.4336 0.044 Uiso calc R 1
C C2 0.3790(3) 0.8017(5) 0.35487(15) 0.0318(10) Uani d . 1
C C3 0.4687(3) 0.8831(5) 0.33590(16) 0.0364(10) Uani d . 1
H H3A 0.5328 0.9302 0.3601 0.044 Uiso calc R 1
C C4 0.4649(3) 0.8958(5) 0.28259(16) 0.0347(10) Uani d . 1
H H4A 0.5259 0.9536 0.2715 0.042 Uiso calc R 1
C C5 0.3717(3) 0.8239(5) 0.24395(16) 0.0307(9) Uani d . 1
C C6 0.2794(3) 0.7441(5) 0.26374(16) 0.0375(11) Uani d . 1
H H6 0.2139 0.6993 0.2398 0.045 Uiso calc R 1
C C7 0.2852(3) 0.7321(5) 0.31661(16) 0.0368(10) Uani d . 1
H H7 0.2244 0.6752 0.3281 0.044 Uiso calc R 1
C C8 0.4634(3) 0.9121(6) 0.17189(16) 0.0485(12) Uani d . 1
H H8A 0.4644 1.0371 0.1787 0.073 Uiso calc R 1
H H8B 0.4524 0.8921 0.1342 0.073 Uiso calc R 1
H H8C 0.5368 0.8608 0.1901 0.073 Uiso calc R 1
C C9 0.2689(4) 0.7645(6) 0.15098(15) 0.0533(13) Uani d . 1
H H9A 0.2579 0.6410 0.1573 0.080 Uiso calc R 1
H H9B 0.2847 0.7795 0.1161 0.080 Uiso calc R 1
H H9C 0.1989 0.8287 0.1531 0.080 Uiso calc R 1
C C10 0.3730(3) 0.6683(5) 0.62962(15) 0.0350(10) Uani d . 1
H H10 0.4313 0.6008 0.6195 0.042 Uiso calc R 1
C C11 0.3740(3) 0.6735(5) 0.68512(15) 0.0294(9) Uani d . 1
C C12 0.2921(3) 0.7697(5) 0.70616(15) 0.0331(10) Uani d . 1
H H12 0.2340 0.8344 0.6832 0.040 Uiso calc R 1
C C13 0.2954(3) 0.7707(5) 0.75929(15) 0.0367(10) Uani d . 1
H H13 0.2395 0.8364 0.7718 0.044 Uiso calc R 1
C C14 0.3813(3) 0.6748(5) 0.79631(16) 0.0311(10) Uani d . 1
C C15 0.4646(3) 0.5804(5) 0.77481(16) 0.0361(11) Uani d . 1
H H15 0.5240 0.5172 0.7975 0.043 Uiso calc R 1
C C16 0.4592(3) 0.5804(5) 0.72124(16) 0.0347(10) Uani d . 1
H H16 0.5149 0.5154 0.7084 0.042 Uiso calc R 1
C C17 0.4703(4) 0.5718(7) 0.88665(16) 0.0621(15) Uani d . 1
H H17A 0.4611 0.4482 0.8779 0.093 Uiso calc R 1
H H17B 0.4593 0.5905 0.9221 0.093 Uiso calc R 1
H H17C 0.5481 0.6094 0.8847 0.093 Uiso calc R 1
C C18 0.3019(4) 0.7759(7) 0.87143(18) 0.0772(18) Uani d . 1
H H18A 0.3198 0.8995 0.8695 0.116 Uiso calc R 1
H H18B 0.3087 0.7427 0.9080 0.116 Uiso calc R 1
H H18C 0.2230 0.7539 0.8517 0.116 Uiso calc R 1

loop_
_atom_site_aniso_label
_atom_site_aniso_U_11
_atom_site_aniso_U_22
_atom_site_aniso_U_33
_atom_site_aniso_U_12
_atom_site_aniso_U_13
_atom_site_aniso_U_23
Ni1 0.0264(3) 0.0323(3) 0.0302(3) 0.0008(2) 0.01120(19) 0.0021(3)
Cl1 0.0274(5) 0.0439(6) 0.0374(6) -0.0022(4) 0.0115(4) 0.0000(5)
Cl2 0.0311(5) 0.0508(7) 0.0459(6) -0.0013(5) 0.0125(4) -0.0062(6)
N1 0.0366(18) 0.042(2) 0.027(2) -0.0032(16) 0.0047(15) 0.0023(18)
N2 0.053(2) 0.047(2) 0.024(2) 0.0080(18) 0.0071(16) -0.0006(19)
O1 0.0411(15) 0.0500(19) 0.0353(17) -0.0068(14) 0.0161(13) 0.0011(16)
O2 0.0388(15) 0.0413(18) 0.0298(15) 0.0024(13) 0.0142(12) 0.0023(15)
O3 0.0348(15) 0.0335(16) 0.059(2) 0.0025(12) 0.0169(14) 0.0110(15)
O4 0.0301(13) 0.0331(16) 0.0445(18) -0.0011(12) 0.0138(12) -0.0081(14)
O5 0.0260(13) 0.0481(18) 0.0500(18) 0.0022(13) 0.0143(12) 0.0012(16)
C1 0.037(2) 0.036(3) 0.038(3) 0.0002(19) 0.0095(18) -0.005(2)
C2 0.033(2) 0.035(2) 0.029(2) -0.0019(18) 0.0107(17) 0.001(2)
C3 0.034(2) 0.044(3) 0.030(3) -0.0075(19) 0.0048(18) -0.006(2)
C4 0.030(2) 0.041(3) 0.035(3) -0.0075(18) 0.0122(18) -0.001(2)
C5 0.029(2) 0.030(2) 0.034(3) 0.0000(17) 0.0077(17) 0.002(2)
C6 0.032(2) 0.044(3) 0.035(3) -0.0097(19) 0.0033(17) 0.000(2)
C7 0.032(2) 0.039(3) 0.041(3) -0.0062(18) 0.0112(17) 0.004(2)
C8 0.052(3) 0.063(3) 0.034(3) -0.010(2) 0.018(2) -0.001(3)
C9 0.051(3) 0.074(4) 0.032(3) -0.010(2) 0.003(2) -0.005(3)
C10 0.035(2) 0.037(3) 0.036(3) -0.0008(19) 0.0148(19) 0.002(2)
C11 0.029(2) 0.032(2) 0.028(2) -0.0009(17) 0.0066(17) 0.003(2)
C12 0.0303(19) 0.039(3) 0.029(2) 0.0022(18) 0.0040(16) 0.005(2)
C13 0.032(2) 0.042(3) 0.037(3) 0.0103(19) 0.0115(17) 0.005(2)
C14 0.034(2) 0.027(2) 0.031(3) -0.0046(18) 0.0052(18) 0.000(2)
C15 0.033(2) 0.038(3) 0.034(3) 0.0075(19) 0.0024(18) -0.001(2)
C16 0.031(2) 0.035(2) 0.040(3) 0.0023(18) 0.0136(18) 0.000(2)
C17 0.077(3) 0.072(4) 0.032(3) 0.018(3) 0.000(2) 0.006(3)
C18 0.089(4) 0.111(5) 0.036(3) 0.032(4) 0.023(3) 0.000(3)

loop_
_atom_type_symbol
_atom_type_description
_atom_type_scat_dispersion_real
_atom_type_scat_dispersion_imag
_atom_type_scat_source
C C 0.0033 0.0016 'International Tables Vol C Tables 4.2.6.8 and 6.1.1.4'
H H 0.0000 0.0000 'International Tables Vol C Tables 4.2.6.8 and 6.1.1.4'
N N 0.0061 0.0033 'International Tables Vol C Tables 4.2.6.8 and 6.1.1.4'
O O 0.0106 0.0060 'International Tables Vol C Tables 4.2.6.8 and 6.1.1.4'
Ni Ni 0.3393 1.1124 'International Tables Vol C Tables 4.2.6.8 and 6.1.1.4'
Cl Cl 0.1484 0.1585 'International Tables Vol C Tables 4.2.6.8 and 6.1.1.4'

loop_
_geom_angle_atom_site_label_1
_geom_angle_atom_site_label_2
_geom_angle_atom_site_label_3
_geom_angle
O3 Ni1 O4 177.40(10)
O3 Ni1 O5 92.24(10)
O4 Ni1 O5 87.84(10)
O3 Ni1 O2 88.37(11)
O4 Ni1 O2 89.02(10)
O5 Ni1 O2 90.15(10)
O3 Ni1 O1 91.12(11)
O4 Ni1 O1 91.48(10)
O5 Ni1 O1 84.59(10)
O2 Ni1 O1 174.70(10)
O3 Ni1 Cl1 89.57(7)
O4 Ni1 Cl1 90.39(7)
O5 Ni1 Cl1 177.98(8)
O2 Ni1 Cl1 90.79(8)
O1 Ni1 Cl1 94.48(8)
C5 N1 C8 119.9(3)
C5 N1 C9 122.8(3)
C8 N1 C9 117.2(3)
C14 N2 C18 122.0(3)
C14 N2 C17 121.8(4)
C18 N2 C17 116.2(4)
C1 O1 Ni1 124.9(3)
C10 O2 Ni1 122.1(2)
Ni1 O3 H19 115.5
Ni1 O3 H20 120.7
H19 O3 H20 105.6
Ni1 O4 H21 114.4
Ni1 O4 H22 114.6
H21 O4 H22 103.1
Ni1 O5 H23 116.6
Ni1 O5 H24 125.6
H23 O5 H24 108.6
O1 C1 C2 125.7(4)
O1 C1 H1 117.2
C2 C1 H1 117.2
C3 C2 C7 116.6(4)
C3 C2 C1 119.8(4)
C7 C2 C1 123.5(3)
C4 C3 C2 121.7(4)
C4 C3 H3A 119.2
C2 C3 H3A 119.2
C3 C4 C5 122.0(4)
C3 C4 H4A 119.0
C5 C4 H4A 119.0
N1 C5 C4 122.9(3)
N1 C5 C6 121.2(3)
C4 C5 C6 115.9(4)
C7 C6 C5 121.1(3)
C7 C6 H6 119.4
C5 C6 H6 119.4
C6 C7 C2 122.7(4)
C6 C7 H7 118.7
C2 C7 H7 118.7
N1 C8 H8A 109.5
N1 C8 H8B 109.5
H8A C8 H8B 109.5
N1 C8 H8C 109.5
H8A C8 H8C 109.5
H8B C8 H8C 109.5
N1 C9 H9A 109.5
N1 C9 H9B 109.5
H9A C9 H9B 109.5
N1 C9 H9C 109.5
H9A C9 H9C 109.5
H9B C9 H9C 109.5
O2 C10 C11 126.4(4)
O2 C10 H10 116.8
C11 C10 H10 116.8
C16 C11 C12 116.8(3)
C16 C11 C10 120.0(4)
C12 C11 C10 123.2(3)
C13 C12 C11 121.5(3)
C13 C12 H12 119.3
C11 C12 H12 119.3
C12 C13 C14 122.1(4)
C12 C13 H13 119.0
C14 C13 H13 119.0
N2 C14 C15 121.9(4)
N2 C14 C13 122.1(4)
C15 C14 C13 116.0(4)
C16 C15 C14 120.9(4)
C16 C15 H15 119.5
C14 C15 H15 119.5
C15 C16 C11 122.7(4)
C15 C16 H16 118.7
C11 C16 H16 118.7
N2 C17 H17A 109.5
N2 C17 H17B 109.5
H17A C17 H17B 109.5
N2 C17 H17C 109.5
H17A C17 H17C 109.5
H17B C17 H17C 109.5
N2 C18 H18A 109.5
N2 C18 H18B 109.5
H18A C18 H18B 109.5
N2 C18 H18C 109.5
H18A C18 H18C 109.5
H18B C18 H18C 109.5

loop_
_geom_bond_atom_site_label_1
_geom_bond_atom_site_label_2
_geom_bond_distance
Ni1 O3 2.038(3)
Ni1 O4 2.042(3)
Ni1 O5 2.049(2)
Ni1 O2 2.075(3)
Ni1 O1 2.094(3)
Ni1 Cl1 2.3712(11)
N1 C5 1.357(5)
N1 C8 1.447(5)
N1 C9 1.448(4)
N2 C14 1.351(5)
N2 C18 1.439(5)
N2 C17 1.451(5)
O1 C1 1.232(4)
O2 C10 1.240(4)
O3 H19 0.8500
O3 H20 0.8500
O4 H21 0.8500
O4 H22 0.8501
O5 H23 0.8500
O5 H24 0.8499
C1 C2 1.436(5)
C1 H1 0.9300
C2 C3 1.390(5)
C2 C7 1.398(5)
C3 C4 1.365(5)
C3 H3A 0.9300
C4 C5 1.406(5)
C4 H4A 0.9300
C5 C6 1.420(5)
C6 C7 1.349(5)
C6 H6 0.9300
C7 H7 0.9300
C8 H8A 0.9600
C8 H8B 0.9600
C8 H8C 0.9600
C9 H9A 0.9600
C9 H9B 0.9600
C9 H9C 0.9600
C10 C11 1.425(5)
C10 H10 0.9300
C11 C16 1.389(5)
C11 C12 1.399(5)
C12 C13 1.357(5)
C12 H12 0.9300
C13 C14 1.416(5)
C13 H13 0.9300
C14 C15 1.411(5)
C15 C16 1.364(5)
C15 H15 0.9300
C16 H16 0.9300
C17 H17A 0.9600
C17 H17B 0.9600
C17 H17C 0.9600
C18 H18A 0.9600
C18 H18B 0.9600
C18 H18C 0.9600

loop_
_geom_hbond_atom_site_label_D
_geom_hbond_atom_site_label_H
_geom_hbond_atom_site_label_A
_geom_hbond_site_symmetry_A
_geom_hbond_distance_DH
_geom_hbond_distance_HA
_geom_hbond_distance_DA
_geom_hbond_angle_DHA
O3 H19 Cl1 3_676 0.85 2.37 3.214(3) 170.9
O3 H20 Cl2 1_565 0.85 2.32 3.110(3) 155.1
O4 H21 Cl1 3_666 0.85 2.27 3.095(3) 162.8
O5 H24 Cl2 3_566 0.85 2.33 3.088(3) 148.5
